data_7707655
loop_
_publ_author_name
'Khrustalev, Victor N.'
'Grishina, Maria M.'
'Matsulevich, Zhanna V.'
'Lukiyanova, Julia M.'
'Borisova, Galina N.'
'Osmanov, Vladimir K.'
'Novikov, Alexander S.'
'Kirichuk, Anatoly A.'
'Borisov, Alexander V.'
'Solari, Euro'
'Tskhovrebov, Alexander G.'

_publ_section_title
;
 Novel cationic 1,2,4-selenadiazoles: synthesis via addition of
 2-pyridylselenyl halides to unactivated nitriles, structures and
 four-center SeN contacts.
;
_journal_issue 31
_journal_name_full 'Dalton transactions (Cambridge, England : 2003)'
_journal_page_first 10689
_journal_page_last 10691
_journal_paper_doi 10.1039/d1dt01322j
_journal_volume 50
_journal_year 2021
_chemical_formula_moiety 'C12 H8 Br N2 Se, Br'
_chemical_formula_sum 'C12 H8 Br2 N2 Se'
_chemical_formula_weight 418.96
_space_group_crystal_system monoclinic
_space_group_IT_number 15
_space_group_name_Hall '-C 2yc'
_space_group_name_H-M_alt 'C 1 2/c 1'
_atom_sites_solution_hydrogens geom
_atom_sites_solution_primary difmap
_atom_sites_solution_secondary difmap
_audit_creation_method SHELXL-2013
_audit_update_record
;
2021-03-14 deposited with the CCDC.	2021-06-09 downloaded from the CCDC.
;
_cell_angle_alpha 90
_cell_angle_beta 115.186(2)
_cell_angle_gamma 90
_cell_formula_units_Z 8
_cell_length_a 29.431(2)
_cell_length_b 7.1286(5)
_cell_length_c 13.0733(9)
_cell_measurement_reflns_used 4536
_cell_measurement_temperature 100(2)
_cell_measurement_theta_max 31.09
_cell_measurement_theta_min 3.06
_cell_volume 2482.0(3)
_computing_cell_refinement 'SAINT (Bruker, 2013)'
_computing_data_collection 'APEX3 (Bruker, 2018)'
_computing_data_reduction 'SAINT (Bruker, 2013)'
_computing_molecular_graphics 'SHELXTL (Sheldrick, 2015)'
_computing_publication_material 'SHELXTL (Sheldrick, 2015)'
_computing_structure_refinement 'SHELXL (Sheldrick, 2015)'
_computing_structure_solution 'SHELXT (Sheldrick, 2015)'
_diffrn_ambient_temperature 100(2)
_diffrn_measured_fraction_theta_full 0.999
_diffrn_measured_fraction_theta_max 0.999
_diffrn_measurement_device_type 'Bruker D8 QUEST PHOTON-III CCD'
_diffrn_measurement_method '\f and \w scans'
_diffrn_radiation_type MoK\a
_diffrn_radiation_wavelength 0.71073
_diffrn_reflns_av_R_equivalents 0.1193
_diffrn_reflns_av_unetI/netI 0.0772
_diffrn_reflns_Laue_measured_fraction_full 0.999
_diffrn_reflns_Laue_measured_fraction_max 0.999
_diffrn_reflns_limit_h_max 44
_diffrn_reflns_limit_h_min -44
_diffrn_reflns_limit_k_max 10
_diffrn_reflns_limit_k_min -10
_diffrn_reflns_limit_l_max 19
_diffrn_reflns_limit_l_min -19
_diffrn_reflns_number 27223
_diffrn_reflns_point_group_measured_fraction_full 0.999
_diffrn_reflns_point_group_measured_fraction_max 0.999
_diffrn_reflns_theta_full 25.242
_diffrn_reflns_theta_max 32.612
_diffrn_reflns_theta_min 3.059
_exptl_absorpt_coefficient_mu 9.441
_exptl_absorpt_correction_T_max 0.743
_exptl_absorpt_correction_T_min 0.112
_exptl_absorpt_correction_type multi-scan
_exptl_absorpt_process_details
; 
 SADABS 2016/2: Krause, L., Herbst-Irmer, R., Sheldrick G.M. & Stalke D., 
 J. Appl. Cryst. 48 (2015) 3-10. 
;
_exptl_crystal_colour colourless
_exptl_crystal_density_diffrn 2.242
_exptl_crystal_description plate
_exptl_crystal_F_000 1584
_exptl_crystal_size_max 0.24
_exptl_crystal_size_mid 0.20
_exptl_crystal_size_min 0.02
_refine_diff_density_max 0.873
_refine_diff_density_min -1.227
_refine_diff_density_rms 0.209
_refine_ls_extinction_method none
_refine_ls_goodness_of_fit_ref 1.032
_refine_ls_hydrogen_treatment constr
_refine_ls_matrix_type full
_refine_ls_number_parameters 154
_refine_ls_number_reflns 4533
_refine_ls_number_restraints 0
_refine_ls_restrained_S_all 1.032
_refine_ls_R_factor_all 0.0903
_refine_ls_R_factor_gt 0.0447
_refine_ls_shift/su_max 0.001
_refine_ls_shift/su_mean 0.000
_refine_ls_structure_factor_coef Fsqd
_refine_ls_weighting_details 'w=1/[\s^2^(Fo^2^)+(0.0318P)^2^+1.7141P] where P=(Fo^2^+2Fc^2^)/3'
_refine_ls_weighting_scheme calc
_refine_ls_wR_factor_gt 0.0795
_refine_ls_wR_factor_ref 0.0962
_reflns_Friedel_coverage 0.000
_reflns_number_gt 3039
_reflns_number_total 4533
_reflns_threshold_expression 'I > 2\s(I)'
_cod_data_source_file d1dt01322j2.cif
_cod_data_source_block 5
_cod_depositor_comments 'Adding full bibliography for 7707653--7707655.cif.'
_cod_original_cell_volume 2482.1(3)
_cod_original_sg_symbol_H-M 'C 2/c'
_cod_database_code 7707655
_shelx_space_group_comment
; 
The symmetry employed for this shelxl refinement is uniquely defined 
by the following loop, which should always be used as a source of 
symmetry information in preference to the above space-group names. 
They are only intended as comments. 
;
_shelx_estimated_absorpt_t_min 0.210
_shelx_estimated_absorpt_t_max 0.834
_shelxl_version_number 2013-4

loop_
_space_group_symop_operation_xyz
'x, y, z'
'-x, y, -z+1/2'
'x+1/2, y+1/2, z'
'-x+1/2, y+1/2, -z+1/2'
'-x, -y, -z'
'x, -y, z-1/2'
'-x+1/2, -y+1/2, -z'
'x+1/2, -y+1/2, z-1/2'

loop_
_atom_site_label
_atom_site_type_symbol
_atom_site_fract_x
_atom_site_fract_y
_atom_site_fract_z
_atom_site_U_iso_or_equiv
_atom_site_adp_type
_atom_site_occupancy
_atom_site_site_symmetry_order
_atom_site_calc_flag
_atom_site_refinement_flags_posn
_atom_site_refinement_flags_adp
_atom_site_refinement_flags_occupancy
_atom_site_disorder_assembly
_atom_site_disorder_group
Br1 Br 0.77615(2) 0.50480(6) 1.17007(4) 0.02513(12) Uani 1 1 d . . . . .
Br2 Br 0.40928(2) 0.18946(6) 0.36162(3) 0.01808(10) Uani 1 1 d . . . . .
Se1 Se 0.49609(2) 0.27838(6) 0.59712(3) 0.01576(10) Uani 1 1 d . . . . .
N2 N 0.54828(14) 0.3240(5) 0.7353(3) 0.0173(7) Uani 1 1 d . . . . .
C3 C 0.59093(16) 0.3257(5) 0.7307(3) 0.0152(8) Uani 1 1 d . . . . .
N4 N 0.59063(14) 0.2901(4) 0.6224(3) 0.0147(7) Uani 1 1 d . . . . .
C5 C 0.54365(17) 0.2630(5) 0.5388(3) 0.0168(8) Uani 1 1 d . . . . .
C6 C 0.53744(17) 0.2285(6) 0.4287(3) 0.0183(8) Uani 1 1 d . . . . .
H6 H 0.5048 0.2150 0.3692 0.022 Uiso 1 1 calc R U . . .
C7 C 0.57889(18) 0.2142(6) 0.4073(4) 0.0214(9) Uani 1 1 d . . . . .
H7 H 0.5751 0.1913 0.3325 0.026 Uiso 1 1 calc R U . . .
C8 C 0.62716(17) 0.2335(6) 0.4958(3) 0.0178(8) Uani 1 1 d . . . . .
H8 H 0.6560 0.2206 0.4812 0.021 Uiso 1 1 calc R U . . .
C9 C 0.63253(16) 0.2705(5) 0.6022(3) 0.0173(8) Uani 1 1 d . . . . .
H9 H 0.6651 0.2827 0.6623 0.021 Uiso 1 1 calc R U . . .
C10 C 0.63836(16) 0.3607(5) 0.8330(3) 0.0159(8) Uani 1 1 d . . . . .
C11 C 0.67537(17) 0.4823(5) 0.8331(3) 0.0178(8) Uani 1 1 d . . . . .
H11 H 0.6720 0.5403 0.7648 0.021 Uiso 1 1 calc R U . . .
C12 C 0.71732(17) 0.5185(5) 0.9336(3) 0.0183(8) Uani 1 1 d . . . . .
H12 H 0.7433 0.5985 0.9341 0.022 Uiso 1 1 calc R U . . .
C13 C 0.72081(17) 0.4370(6) 1.0324(3) 0.0198(9) Uani 1 1 d . . . . .
C14 C 0.68436(17) 0.3175(6) 1.0344(3) 0.0190(9) Uani 1 1 d . . . . .
H14 H 0.6874 0.2634 1.1034 0.023 Uiso 1 1 calc R U . . .
C15 C 0.64301(16) 0.2778(6) 0.9333(3) 0.0181(8) Uani 1 1 d . . . . .
H15 H 0.6179 0.1937 0.9329 0.022 Uiso 1 1 calc R U . . .

loop_
_atom_site_aniso_label
_atom_site_aniso_U_11
_atom_site_aniso_U_22
_atom_site_aniso_U_33
_atom_site_aniso_U_23
_atom_site_aniso_U_13
_atom_site_aniso_U_12
Br1 0.0251(2) 0.0211(2) 0.0191(2) -0.00225(15) -0.00028(17) 0.00351(18)
Br2 0.0190(2) 0.0193(2) 0.01552(19) 0.00194(14) 0.00697(16) 0.00167(16)
Se1 0.0151(2) 0.01775(19) 0.01422(19) 0.00011(14) 0.00609(16) -0.00011(16)
N2 0.0195(19) 0.0171(16) 0.0130(16) -0.0008(12) 0.0048(14) -0.0009(14)
C3 0.020(2) 0.0115(17) 0.0154(18) 0.0010(13) 0.0091(16) -0.0009(15)
N4 0.0208(19) 0.0121(15) 0.0123(15) -0.0010(11) 0.0079(14) -0.0012(13)
C5 0.021(2) 0.0121(17) 0.0174(19) 0.0022(14) 0.0086(17) 0.0010(15)
C6 0.017(2) 0.020(2) 0.0170(19) 0.0005(15) 0.0060(17) 0.0005(16)
C7 0.028(3) 0.019(2) 0.019(2) -0.0004(15) 0.0112(19) -0.0014(18)
C8 0.022(2) 0.0167(19) 0.020(2) 0.0004(14) 0.0144(18) -0.0025(16)
C9 0.017(2) 0.0182(19) 0.0177(19) 0.0009(14) 0.0076(17) -0.0001(16)
C10 0.015(2) 0.0145(18) 0.0173(19) 0.0002(14) 0.0059(16) 0.0008(15)
C11 0.022(2) 0.0148(18) 0.0175(19) 0.0001(14) 0.0091(17) 0.0010(16)
C12 0.017(2) 0.0158(19) 0.022(2) -0.0013(15) 0.0074(17) 0.0016(16)
C13 0.022(2) 0.019(2) 0.0148(19) -0.0029(15) 0.0038(17) 0.0035(17)
C14 0.021(2) 0.022(2) 0.0163(19) 0.0029(15) 0.0096(17) 0.0056(17)
C15 0.015(2) 0.020(2) 0.019(2) 0.0026(15) 0.0069(17) 0.0036(16)

loop_
_atom_type_symbol
_atom_type_description
_atom_type_scat_dispersion_real
_atom_type_scat_dispersion_imag
_atom_type_scat_source
C C 0.0033 0.0016 'International Tables Vol C Tables 4.2.6.8 and 6.1.1.4'
H H 0.0000 0.0000 'International Tables Vol C Tables 4.2.6.8 and 6.1.1.4'
Br Br -0.2901 2.4595 'International Tables Vol C Tables 4.2.6.8 and 6.1.1.4'
N N 0.0061 0.0033 'International Tables Vol C Tables 4.2.6.8 and 6.1.1.4'
Se Se -0.0929 2.2259 'International Tables Vol C Tables 4.2.6.8 and 6.1.1.4'

loop_
_geom_angle_atom_site_label_1
_geom_angle_atom_site_label_2
_geom_angle_atom_site_label_3
_geom_angle
_geom_angle_site_symmetry_1
_geom_angle_site_symmetry_3
_geom_angle_publ_flag
N2 Se1 C5 87.31(17) . . ?
C3 N2 Se1 112.5(3) . . ?
N2 C3 N4 116.7(4) . . ?
N2 C3 C10 121.5(4) . . ?
N4 C3 C10 121.8(4) . . ?
C5 N4 C9 121.2(3) . . ?
C5 N4 C3 113.2(4) . . ?
C9 N4 C3 125.4(4) . . ?
N4 C5 C6 119.7(4) . . ?
N4 C5 Se1 110.3(3) . . ?
C6 C5 Se1 130.0(3) . . ?
C7 C6 C5 119.3(4) . . ?
C7 C6 H6 120.4 . . ?
C5 C6 H6 120.4 . . ?
C6 C7 C8 120.1(4) . . ?
C6 C7 H7 120.0 . . ?
C8 C7 H7 120.0 . . ?
C9 C8 C7 119.9(4) . . ?
C9 C8 H8 120.0 . . ?
C7 C8 H8 120.0 . . ?
C8 C9 N4 119.6(4) . . ?
C8 C9 H9 120.2 . . ?
N4 C9 H9 120.2 . . ?
C15 C10 C11 120.1(4) . . ?
C15 C10 C3 117.0(4) . . ?
C11 C10 C3 122.7(4) . . ?
C10 C11 C12 119.7(4) . . ?
C10 C11 H11 120.1 . . ?
C12 C11 H11 120.1 . . ?
C13 C12 C11 119.2(4) . . ?
C13 C12 H12 120.4 . . ?
C11 C12 H12 120.4 . . ?
C14 C13 C12 121.9(4) . . ?
C14 C13 Br1 119.9(3) . . ?
C12 C13 Br1 118.1(3) . . ?
C13 C14 C15 118.8(4) . . ?
C13 C14 H14 120.6 . . ?
C15 C14 H14 120.6 . . ?
C10 C15 C14 120.2(4) . . ?
C10 C15 H15 119.9 . . ?
C14 C15 H15 119.9 . . ?

loop_
_geom_bond_atom_site_label_1
_geom_bond_atom_site_label_2
_geom_bond_distance
_geom_bond_site_symmetry_2
_geom_bond_publ_flag
Br1 C13 1.905(4) . ?
Se1 N2 1.835(3) . ?
Se1 C5 1.860(4) . ?
N2 C3 1.282(6) . ?
C3 N4 1.435(5) . ?
C3 C10 1.487(6) . ?
N4 C5 1.363(5) . ?
N4 C9 1.374(5) . ?
C5 C6 1.393(6) . ?
C6 C7 1.367(6) . ?
C6 H6 0.9500 . ?
C7 C8 1.406(6) . ?
C7 H7 0.9500 . ?
C8 C9 1.357(6) . ?
C8 H8 0.9500 . ?
C9 H9 0.9500 . ?
C10 C15 1.391(6) . ?
C10 C11 1.392(6) . ?
C11 C12 1.392(6) . ?
C11 H11 0.9500 . ?
C12 C13 1.380(6) . ?
C12 H12 0.9500 . ?
C13 C14 1.379(6) . ?
C14 C15 1.393(6) . ?
C14 H14 0.9500 . ?
C15 H15 0.9500 . ?

loop_
_geom_torsion_atom_site_label_1
_geom_torsion_atom_site_label_2
_geom_torsion_atom_site_label_3
_geom_torsion_atom_site_label_4
_geom_torsion
_geom_torsion_site_symmetry_1
_geom_torsion_site_symmetry_2
_geom_torsion_site_symmetry_3
_geom_torsion_site_symmetry_4
_geom_torsion_publ_flag
C5 Se1 N2 C3 0.3(3) . . . . ?
Se1 N2 C3 N4 -0.9(4) . . . . ?
Se1 N2 C3 C10 179.8(3) . . . . ?
N2 C3 N4 C5 1.2(5) . . . . ?
C10 C3 N4 C5 -179.4(3) . . . . ?
N2 C3 N4 C9 -174.2(4) . . . . ?
C10 C3 N4 C9 5.1(6) . . . . ?
C9 N4 C5 C6 -4.9(6) . . . . ?
C3 N4 C5 C6 179.5(3) . . . . ?
C9 N4 C5 Se1 174.7(3) . . . . ?
C3 N4 C5 Se1 -0.9(4) . . . . ?
N2 Se1 C5 N4 0.4(3) . . . . ?
N2 Se1 C5 C6 179.9(4) . . . . ?
N4 C5 C6 C7 2.8(6) . . . . ?
Se1 C5 C6 C7 -176.7(3) . . . . ?
C5 C6 C7 C8 0.3(6) . . . . ?
C6 C7 C8 C9 -1.5(6) . . . . ?
C7 C8 C9 N4 -0.4(6) . . . . ?
C5 N4 C9 C8 3.7(6) . . . . ?
C3 N4 C9 C8 178.8(4) . . . . ?
N2 C3 C10 C15 40.2(6) . . . . ?
N4 C3 C10 C15 -139.1(4) . . . . ?
N2 C3 C10 C11 -134.8(4) . . . . ?
N4 C3 C10 C11 45.9(6) . . . . ?
C15 C10 C11 C12 0.8(6) . . . . ?
C3 C10 C11 C12 175.6(4) . . . . ?
C10 C11 C12 C13 -1.8(6) . . . . ?
C11 C12 C13 C14 1.3(6) . . . . ?
C11 C12 C13 Br1 -175.3(3) . . . . ?
C12 C13 C14 C15 0.3(6) . . . . ?
Br1 C13 C14 C15 176.8(3) . . . . ?
C11 C10 C15 C14 0.7(6) . . . . ?
C3 C10 C15 C14 -174.3(4) . . . . ?
C13 C14 C15 C10 -1.3(6) . . . . ?
